data_1556837
loop_
_publ_author_name
'Scheidl, K. S.'
'Effenberger, H. S.'
'Yagi, T.'
'Momma, K.'
'Miletich, Ronald'

_publ_section_title
;
 The hydrocarbon-bearing clathrasil chibaite and its host-guest structure
 at low temperature.
;
_journal_issue 'Pt 5'
_journal_name_full IUCrJ
_journal_page_first 595
_journal_page_last 607
_journal_paper_doi 10.1107/S2052252518009107
_journal_volume 5
_journal_year 2018
_chemical_formula_moiety '0.01(C6.22 Na0.78 O272 Si136), 0.45(C1)'
_chemical_formula_sum 'C0.26 Na0.01 O2 Si'
_chemical_formula_weight 63.35
_space_group_crystal_system cubic
_space_group_IT_number 227
_space_group_name_Hall '-F 4vw 2vw 3'
_space_group_name_H-M_alt 'F d -3 m :2'
_audit_creation_date 2018-03-22
_audit_creation_method
;
Olex2 1.2
(compiled 2017.03.28 svn.r3405 for OlexSys, GUI svn.r5337)
;
_cell_angle_alpha 90
_cell_angle_beta 90
_cell_angle_gamma 90
_cell_formula_units_Z 136
_cell_length_a 19.4199(15)
_cell_length_b 19.4199(15)
_cell_length_c 19.4199(15)
_cell_measurement_reflns_used 32000
_cell_measurement_temperature 250(2)
_cell_measurement_theta_max 67
_cell_measurement_theta_min 3
_cell_volume 7323.9(10)
_computing_molecular_graphics 'Olex2 (Dolomanov et al., 2009)'
_computing_publication_material 'Olex2 (Dolomanov et al., 2009)'
_computing_structure_refinement 'ShelXL (Sheldrick, 2015)'
_diffrn_ambient_temperature 250(2)
_diffrn_measured_fraction_theta_full 0.994
_diffrn_measured_fraction_theta_max 0.993
_diffrn_measurement_device_type StoeStadiVari
_diffrn_radiation_type MoK\a
_diffrn_radiation_wavelength 0.71073
_diffrn_reflns_av_R_equivalents 0.2113
_diffrn_reflns_av_unetI/netI 0.0296
_diffrn_reflns_Laue_measured_fraction_full 0.994
_diffrn_reflns_Laue_measured_fraction_max 0.993
_diffrn_reflns_limit_h_max 30
_diffrn_reflns_limit_h_min -29
_diffrn_reflns_limit_k_max 29
_diffrn_reflns_limit_k_min -29
_diffrn_reflns_limit_l_max 29
_diffrn_reflns_limit_l_min -14
_diffrn_reflns_number 30685
_diffrn_reflns_point_group_measured_fraction_full 0.994
_diffrn_reflns_point_group_measured_fraction_max 0.993
_diffrn_reflns_theta_full 25.242
_diffrn_reflns_theta_max 33.296
_diffrn_reflns_theta_min 2.967
_exptl_absorpt_coefficient_mu 0.703
_exptl_crystal_density_diffrn 1.953
_exptl_crystal_description platelet
_exptl_crystal_F_000 4301
_refine_diff_density_max 1.012
_refine_diff_density_min -4.945
_refine_diff_density_rms 0.269
_refine_ls_extinction_coef 0.0009(3)
_refine_ls_extinction_expression Fc^*^=kFc[1+0.001xFc^2^\l^3^/sin(2\q)]^-1/4^
_refine_ls_extinction_method SHELXL
_refine_ls_goodness_of_fit_ref 1.002
_refine_ls_hydrogen_treatment undef
_refine_ls_matrix_type full
_refine_ls_number_parameters 44
_refine_ls_number_reflns 722
_refine_ls_number_restraints 0
_refine_ls_restrained_S_all 1.002
_refine_ls_R_factor_all 0.1723
_refine_ls_R_factor_gt 0.1675
_refine_ls_shift/su_max 0.002
_refine_ls_shift/su_mean 0.000
_refine_ls_structure_factor_coef Fsqd
_refine_ls_weighting_details
;
 w=1/[\s^2^(Fo^2^)+1932.8269P]
 where P=(Fo^2^+2Fc^2^)/3
;
_refine_ls_weighting_scheme calc
_refine_ls_wR_factor_gt 0.3247
_refine_ls_wR_factor_ref 0.3265
_reflns_Friedel_coverage 0.000
_reflns_number_gt 688
_reflns_number_total 722
_reflns_threshold_expression 'I > 2\s(I)'
_cod_data_source_file lt5009.cif
_cod_data_source_block 250k_cubic
_cod_original_cell_volume 7323.9(17)
_cod_original_sg_symbol_H-M 'F d -3 m'
_cod_database_code 1556837
_shelxl_version_number 2012-9
_shelx_space_group_comment
;
The symmetry employed for this shelxl refinement is uniquely defined
by the following loop, which should always be used as a source of
symmetry information in preference to the above space-group names.
They are only intended as comments.
;
_olex2_refinement_description
;
1. Others
 Fixed Uiso: Na(0.05) C2B(0.05) C2C(0.05) C2D(0.05) C2E(0.05)
;
_olex2_submission_special_instructions 'No special instructions were received'

loop_
_space_group_symop_operation_xyz
'x, y, z'
'-y, x+1/4, z+1/4'
'-x+1/4, -y+1/4, z'
'y+1/4, -x, z+1/4'
'x+1/4, -z, y+1/4'
'x, -y+1/4, -z+1/4'
'x+1/4, z+1/4, -y'
'z+1/4, y+1/4, -x'
'-x+1/4, y, -z+1/4'
'-z, y+1/4, x+1/4'
'z, x, y'
'y, z, x'
'-y+1/4, -z+1/4, x'
'z, -x+1/4, -y+1/4'
'-y+1/4, z, -x+1/4'
'-z+1/4, -x+1/4, y'
'-z+1/4, x, -y+1/4'
'y, -z+1/4, -x+1/4'
'y+1/4, x+1/4, -z'
'-y, -x, -z'
'-x, z+1/4, y+1/4'
'-x, -z, -y'
'z+1/4, -y, x+1/4'
'-z, -y, -x'
'x, y+1/2, z+1/2'
'-y, x+3/4, z+3/4'
'-x+1/4, -y+3/4, z+1/2'
'y+1/4, -x+1/2, z+3/4'
'x+1/4, -z+1/2, y+3/4'
'x, -y+3/4, -z+3/4'
'x+1/4, z+3/4, -y+1/2'
'z+1/4, y+3/4, -x+1/2'
'-x+1/4, y+1/2, -z+3/4'
'-z, y+3/4, x+3/4'
'z, x+1/2, y+1/2'
'y, z+1/2, x+1/2'
'-y+1/4, -z+3/4, x+1/2'
'z, -x+3/4, -y+3/4'
'-y+1/4, z+1/2, -x+3/4'
'-z+1/4, -x+3/4, y+1/2'
'-z+1/4, x+1/2, -y+3/4'
'y, -z+3/4, -x+3/4'
'y+1/4, x+3/4, -z+1/2'
'-y, -x+1/2, -z+1/2'
'-x, z+3/4, y+3/4'
'-x, -z+1/2, -y+1/2'
'z+1/4, -y+1/2, x+3/4'
'-z, -y+1/2, -x+1/2'
'x+1/2, y, z+1/2'
'-y+1/2, x+1/4, z+3/4'
'-x+3/4, -y+1/4, z+1/2'
'y+3/4, -x, z+3/4'
'x+3/4, -z, y+3/4'
'x+1/2, -y+1/4, -z+3/4'
'x+3/4, z+1/4, -y+1/2'
'z+3/4, y+1/4, -x+1/2'
'-x+3/4, y, -z+3/4'
'-z+1/2, y+1/4, x+3/4'
'z+1/2, x, y+1/2'
'y+1/2, z, x+1/2'
'-y+3/4, -z+1/4, x+1/2'
'z+1/2, -x+1/4, -y+3/4'
'-y+3/4, z, -x+3/4'
'-z+3/4, -x+1/4, y+1/2'
'-z+3/4, x, -y+3/4'
'y+1/2, -z+1/4, -x+3/4'
'y+3/4, x+1/4, -z+1/2'
'-y+1/2, -x, -z+1/2'
'-x+1/2, z+1/4, y+3/4'
'-x+1/2, -z, -y+1/2'
'z+3/4, -y, x+3/4'
'-z+1/2, -y, -x+1/2'
'x+1/2, y+1/2, z'
'-y+1/2, x+3/4, z+1/4'
'-x+3/4, -y+3/4, z'
'y+3/4, -x+1/2, z+1/4'
'x+3/4, -z+1/2, y+1/4'
'x+1/2, -y+3/4, -z+1/4'
'x+3/4, z+3/4, -y'
'z+3/4, y+3/4, -x'
'-x+3/4, y+1/2, -z+1/4'
'-z+1/2, y+3/4, x+1/4'
'z+1/2, x+1/2, y'
'y+1/2, z+1/2, x'
'-y+3/4, -z+3/4, x'
'z+1/2, -x+3/4, -y+1/4'
'-y+3/4, z+1/2, -x+1/4'
'-z+3/4, -x+3/4, y'
'-z+3/4, x+1/2, -y+1/4'
'y+1/2, -z+3/4, -x+1/4'
'y+3/4, x+3/4, -z'
'-y+1/2, -x+1/2, -z'
'-x+1/2, z+3/4, y+1/4'
'-x+1/2, -z+1/2, -y'
'z+3/4, -y+1/2, x+1/4'
'-z+1/2, -y+1/2, -x'
'-x, -y, -z'
'y, -x-1/4, -z-1/4'
'x-1/4, y-1/4, -z'
'-y-1/4, x, -z-1/4'
'-x-1/4, z, -y-1/4'
'-x, y-1/4, z-1/4'
'-x-1/4, -z-1/4, y'
'-z-1/4, -y-1/4, x'
'x-1/4, -y, z-1/4'
'z, -y-1/4, -x-1/4'
'-z, -x, -y'
'-y, -z, -x'
'y-1/4, z-1/4, -x'
'-z, x-1/4, y-1/4'
'y-1/4, -z, x-1/4'
'z-1/4, x-1/4, -y'
'z-1/4, -x, y-1/4'
'-y, z-1/4, x-1/4'
'-y-1/4, -x-1/4, z'
'y, x, z'
'x, -z-1/4, -y-1/4'
'x, z, y'
'-z-1/4, y, -x-1/4'
'z, y, x'
'-x, -y+1/2, -z+1/2'
'y, -x+1/4, -z+1/4'
'x-1/4, y+1/4, -z+1/2'
'-y-1/4, x+1/2, -z+1/4'
'-x-1/4, z+1/2, -y+1/4'
'-x, y+1/4, z+1/4'
'-x-1/4, -z+1/4, y+1/2'
'-z-1/4, -y+1/4, x+1/2'
'x-1/4, -y+1/2, z+1/4'
'z, -y+1/4, -x+1/4'
'-z, -x+1/2, -y+1/2'
'-y, -z+1/2, -x+1/2'
'y-1/4, z+1/4, -x+1/2'
'-z, x+1/4, y+1/4'
'y-1/4, -z+1/2, x+1/4'
'z-1/4, x+1/4, -y+1/2'
'z-1/4, -x+1/2, y+1/4'
'-y, z+1/4, x+1/4'
'-y-1/4, -x+1/4, z+1/2'
'y, x+1/2, z+1/2'
'x, -z+1/4, -y+1/4'
'x, z+1/2, y+1/2'
'-z-1/4, y+1/2, -x+1/4'
'z, y+1/2, x+1/2'
'-x+1/2, -y, -z+1/2'
'y+1/2, -x-1/4, -z+1/4'
'x+1/4, y-1/4, -z+1/2'
'-y+1/4, x, -z+1/4'
'-x+1/4, z, -y+1/4'
'-x+1/2, y-1/4, z+1/4'
'-x+1/4, -z-1/4, y+1/2'
'-z+1/4, -y-1/4, x+1/2'
'x+1/4, -y, z+1/4'
'z+1/2, -y-1/4, -x+1/4'
'-z+1/2, -x, -y+1/2'
'-y+1/2, -z, -x+1/2'
'y+1/4, z-1/4, -x+1/2'
'-z+1/2, x-1/4, y+1/4'
'y+1/4, -z, x+1/4'
'z+1/4, x-1/4, -y+1/2'
'z+1/4, -x, y+1/4'
'-y+1/2, z-1/4, x+1/4'
'-y+1/4, -x-1/4, z+1/2'
'y+1/2, x, z+1/2'
'x+1/2, -z-1/4, -y+1/4'
'x+1/2, z, y+1/2'
'-z+1/4, y, -x+1/4'
'z+1/2, y, x+1/2'
'-x+1/2, -y+1/2, -z'
'y+1/2, -x+1/4, -z-1/4'
'x+1/4, y+1/4, -z'
'-y+1/4, x+1/2, -z-1/4'
'-x+1/4, z+1/2, -y-1/4'
'-x+1/2, y+1/4, z-1/4'
'-x+1/4, -z+1/4, y'
'-z+1/4, -y+1/4, x'
'x+1/4, -y+1/2, z-1/4'
'z+1/2, -y+1/4, -x-1/4'
'-z+1/2, -x+1/2, -y'
'-y+1/2, -z+1/2, -x'
'y+1/4, z+1/4, -x'
'-z+1/2, x+1/4, y-1/4'
'y+1/4, -z+1/2, x-1/4'
'z+1/4, x+1/4, -y'
'z+1/4, -x+1/2, y-1/4'
'-y+1/2, z+1/4, x-1/4'
'-y+1/4, -x+1/4, z'
'y+1/2, x+1/2, z'
'x+1/2, -z+1/4, -y-1/4'
'x+1/2, z+1/2, y'
'-z+1/4, y+1/2, -x-1/4'
'z+1/2, y+1/2, x'

loop_
_atom_site_label
_atom_site_type_symbol
_atom_site_fract_x
_atom_site_fract_y
_atom_site_fract_z
_atom_site_U_iso_or_equiv
_atom_site_adp_type
_atom_site_occupancy
_atom_site_site_symmetry_order
_atom_site_calc_flag
_atom_site_refinement_flags_posn
_atom_site_refinement_flags_adp
_atom_site_refinement_flags_occupancy
Si1 Si 0.06759(15) 0.06759(15) 0.36931(17) 0.0265(10) Uani 1 2 d S T P
Si2 Si 0.21648(15) 0.21648(15) 0.21648(15) 0.0137(11) Uani 1 6 d S T P
Si3 Si 0.1250 0.1250 0.1250 0.0146(19) Uani 1 24 d S T P
O1 O 0.0000 0.3439(6) -0.3439(6) 0.070(5) Uani 1 2 d S T P
O2 O 0.1998(8) 0.1998(8) 0.2931(7) 0.096(7) Uani 1 2 d S T P
O3 O 0.3741(11) 0.1250 0.1250 0.052(4) Uani 1 4 d S T P
O4 O 0.1715(6) 0.1715(6) 0.1715(6) 0.106(13) Uani 1 6 d S T P
Na Na 0.5000 0.5000 0.5000 0.050 Uiso 0.05(4) 12 d S T P
C1 C 0.0000 0.0000 0.0000 0.052(11) Uani 1 12 d S T P
C2B C 0.400(4) 0.400(4) 0.400(4) 0.050 Uiso 0.28(9) 6 d S T P
C2C C 0.361(4) 0.361(4) 0.298(6) 0.050 Uiso 0.18(5) 2 d S T P
C2D C 0.339(11) 0.339(11) 0.449(16) 0.050 Uiso 0.06(4) 2 d S T P
C2E C 0.324(3) 0.324(3) 0.353(5) 0.050 Uiso 0.19(5) 2 d S T P

loop_
_atom_site_aniso_label
_atom_site_aniso_U_11
_atom_site_aniso_U_22
_atom_site_aniso_U_33
_atom_site_aniso_U_23
_atom_site_aniso_U_13
_atom_site_aniso_U_12
Si1 0.0329(14) 0.0329(14) 0.0139(15) -0.0066(10) -0.0066(10) 0.0129(14)
Si2 0.0137(11) 0.0137(11) 0.0137(11) -0.0018(9) -0.0018(9) -0.0018(9)
Si3 0.0146(19) 0.0146(19) 0.0146(19) 0.000 0.000 0.000
O1 0.047(8) 0.081(7) 0.081(7) -0.020(8) -0.014(5) -0.014(5)
O2 0.129(10) 0.129(10) 0.029(7) 0.034(6) 0.034(6) 0.009(12)
O3 0.069(13) 0.044(6) 0.044(6) -0.001(8) 0.000 0.000
O4 0.106(13) 0.106(13) 0.106(13) -0.050(8) -0.050(8) -0.050(8)
C1 0.052(11) 0.052(11) 0.052(11) -0.001(13) -0.001(13) -0.001(13)

loop_
_atom_type_symbol
_atom_type_description
_atom_type_scat_dispersion_real
_atom_type_scat_dispersion_imag
_atom_type_scat_source
C C 0.0033 0.0016 'International Tables Vol C Tables 4.2.6.8 and 6.1.1.4'
O O 0.0106 0.0060 'International Tables Vol C Tables 4.2.6.8 and 6.1.1.4'
Si Si 0.0817 0.0704 'International Tables Vol C Tables 4.2.6.8 and 6.1.1.4'
Na Na 0.0362 0.0249 'International Tables Vol C Tables 4.2.6.8 and 6.1.1.4'

loop_
_geom_angle_atom_site_label_1
_geom_angle_atom_site_label_2
_geom_angle_atom_site_label_3
_geom_angle
_geom_angle_site_symmetry_1
_geom_angle_site_symmetry_3
O1 Si1 O1 109.5(12) 52_455 102_556
O1 Si1 O3 109.4(5) 52_455 176
O1 Si1 O3 109.4(5) 102_556 176
O1 Si1 Na 96.64(15) 102_556 75
O1 Si1 Na 54.8(6) 102_556 73_445
O1 Si1 Na 96.64(15) 52_455 75
O1 Si1 Na 54.8(6) 52_455 73_445
O2 Si1 O1 108.7(5) 3 102_556
O2 Si1 O1 108.7(5) 3 52_455
O2 Si1 O3 111.2(12) 3 176
O2 Si1 Na 134.7(9) 3 75
O2 Si1 Na 126.0(9) 3 73_445
O3 Si1 Na 122.8(8) 176 73_445
O3 Si1 Na 23.5(8) 176 75
Na Si1 Na 99.31(7) 73_445 75
O2 Si2 O2 110.8(8) . 12
O2 Si2 O2 110.8(8) . 11
O2 Si2 O2 110.8(8) 11 12
O2 Si2 Na 96.8(7) 12 26_644
O2 Si2 Na 26.6(9) 11 26_644
O2 Si2 Na 26.6(9) . 75
O2 Si2 Na 96.8(7) 11 52_464
O2 Si2 Na 96.8(7) 11 75
O2 Si2 Na 96.8(7) . 26_644
O2 Si2 Na 96.8(7) . 52_464
O2 Si2 Na 96.8(7) 12 75
O2 Si2 Na 26.6(9) 12 52_464
O4 Si2 O2 108.1(9) . 11
O4 Si2 O2 108.1(9) . 12
O4 Si2 O2 108.1(9) . .
O4 Si2 Na 134.76(4) . 26_644
O4 Si2 Na 134.76(4) . 52_464
O4 Si2 Na 134.76(4) . 75
Na Si2 Na 75.90(6) 52_464 75
Na Si2 Na 75.90(6) 26_644 75
Na Si2 Na 75.90(6) 52_464 26_644
O4 Si3 O4 109.471(2) 148 3
O4 Si3 O4 109.471(1) 148 122
O4 Si3 O4 109.471(2) . 148
O4 Si3 O4 109.471(4) . 122
O4 Si3 O4 109.471(1) 122 3
O4 Si3 O4 109.5 . 3
Si1 O1 Si1 169.6(12) 2_554 42_554
Si1 O1 Na 95.2(6) 42_554 74_544
Si1 O1 Na 95.2(6) 2_554 74_544
Si1 O2 Na 36.8(6) 3 75
Si2 O2 Si1 179.3(19) . 3
Si2 O2 Na 143.9(11) . 75
Si1 O3 Si1 173.3(16) 11 130
Si1 O3 Na 38.8(6) 130 26_644
Si1 O3 Na 38.8(6) 11 25_544
Si1 O3 Na 147.9(10) 130 25_544
Si1 O3 Na 147.9(10) 11 26_644
Na O3 Na 109.1(5) 26_644 25_544
Si2 O4 Si3 180.0(8) . .
Si1 Na Si1 180.00(10) 60 156_565
Si1 Na Si1 119.975(4) 35 60
Si1 Na Si1 60.025(4) 35 156_565
O1 Na Si1 90.0 28 156_565
O1 Na Si1 30.013(2) 124_655 35
O1 Na Si1 30.013(2) 56 156_565
O1 Na Si1 149.987(2) 174_556 60
O1 Na Si1 149.987(2) 28 35
O1 Na Si1 90.0 124_655 156_565
O1 Na Si1 149.987(2) 78 156_565
O1 Na Si1 30.013(2) 174_556 156_565
O1 Na Si1 90.0 28 60
O1 Na Si1 90.0 174_556 35
O1 Na Si1 30.013(2) 152_565 60
O1 Na Si1 149.987(2) 56 60
O1 Na Si1 149.987(2) 152_565 35
O1 Na Si1 90.000(1) 78 35
O1 Na Si1 30.013(2) 56 35
O1 Na Si1 30.013(2) 78 60
O1 Na Si1 149.987(2) 152_565 156_565
O1 Na Si1 90.0 124_655 60
O1 Na O1 60.000(1) 78 124_655
O1 Na O1 120.000(1) 152_565 124_655
O1 Na O1 120.000(1) 56 28
O1 Na O1 180.0 174_556 78
O1 Na O1 120.000(1) 174_556 124_655
O1 Na O1 60.000(1) 152_565 78
O1 Na O1 60.0 56 174_556
O1 Na O1 60.000(1) 152_565 28
O1 Na O1 120.000(1) 78 28
O1 Na O1 180.0 152_565 56
O1 Na O1 180.0 124_655 28
O1 Na O1 120.000(1) 152_565 174_556
O1 Na O1 60.000(1) 174_556 28
O1 Na O1 120.000(1) 56 78
O1 Na O1 60.000(1) 56 124_655
O1 Na C2D 79(6) 28 171_556
O1 Na C2D 101(5) 174_556 5_565
O1 Na C2D 101(5) 152_565 101_656
O1 Na C2D 89.996(18) 152_565 75
O1 Na C2D 90.00(3) 174_556 10_655
O1 Na C2D 79(5) 56 10_655
O1 Na C2D 89.996(6) 28 101_656
O1 Na C2D 90.004(12) 78 10_655
O1 Na C2D 90.00(3) 78 106_566
O1 Na C2D 101(6) 28 10_655
O1 Na C2D 101(5) 78 171_556
O1 Na C2D 79(5) 56 101_656
O1 Na C2D 101(5) 124_655 171_556
O1 Na C2D 90.00(4) 124_655 101_656
O1 Na C2D 79(5) 152_565 5_565
O1 Na C2D 79(5) 78 5_565
O1 Na C2D 89.996(6) 124_655 5_565
O1 Na C2D 79(5) 28 106_566
O1 Na C2D 101(5) 56 5_565
O1 Na C2D 101(5) 174_556 75
O1 Na C2D 79(5) 124_655 10_655
O1 Na C2D 79(5) 78 75
O1 Na C2D 90.00(4) 28 5_565
O1 Na C2D 79(5) 124_655 75
O1 Na C2D 101(5) 152_565 10_655
O1 Na C2D 101(5) 28 75
O1 Na C2D 90.00(3) 152_565 171_556
O1 Na C2D 79(5) 152_565 106_566
O1 Na C2D 79(5) 174_556 101_656
O1 Na C2D 101(6) 56 106_566
O1 Na C2D 89.996(17) 56 171_556
O1 Na C2D 90.004(12) 174_556 106_566
O1 Na C2D 101(6) 124_655 106_566
O1 Na C2D 101(6) 78 101_656
O1 Na C2D 79(5) 174_556 171_556
O1 Na C2D 90.00(3) 56 75
C2D Na Si1 104(6) 106_566 35
C2D Na Si1 96(3) 171_556 60
C2D Na Si1 76(6) 101_656 156_565
C2D Na Si1 96(3) 75 156_565
C2D Na Si1 96(3) 106_566 156_565
C2D Na Si1 84(3) 10_655 156_565
C2D Na Si1 84(3) 171_556 156_565
C2D Na Si1 76(6) 10_655 35
C2D Na Si1 96(3) 171_556 35
C2D Na Si1 84(3) 75 60
C2D Na Si1 84(3) 75 35
C2D Na Si1 84(3) 101_656 35
C2D Na Si1 84(3) 106_566 60
C2D Na Si1 104(6) 5_565 156_565
C2D Na Si1 104(6) 101_656 60
C2D Na Si1 96(3) 5_565 35
C2D Na Si1 76(6) 5_565 60
C2D Na Si1 96(3) 10_655 60
C2D Na C2D 23(10) 101_656 75
C2D Na C2D 180.00(2) 101_656 5_565
C2D Na C2D 23(10) 106_566 101_656
C2D Na C2D 180(7) 106_566 10_655
C2D Na C2D 23(10) 10_655 171_556
C2D Na C2D 157(10) 101_656 171_556
C2D Na C2D 157(10) 106_566 5_565
C2D Na C2D 157(10) 5_565 75
C2D Na C2D 23(10) 106_566 75
C2D Na C2D 23(10) 5_565 171_556
C2D Na C2D 157(10) 10_655 75
C2D Na C2D 157(10) 10_655 101_656
C2D Na C2D 157(10) 106_566 171_556
C2D Na C2D 23(10) 10_655 5_565
C2D Na C2D 180.00(2) 171_556 75
C2C C2B C2C 36(10) 42 103_665
C2C C2B C2C 120.0(4) 42 104_665
C2C C2B C2C 156(10) 98_566 104_665
C2C C2B C2C 36(10) 100_656 98_566
C2C C2B C2C 36(10) 65 104_665
C2C C2B C2C 120.0(4) 100_656 104_665
C2C C2B C2C 120.0(5) 42 100_656
C2C C2B C2C 156(10) 42 65
C2C C2B C2C 156(10) 103_665 100_656
C2C C2B C2C 84(10) 103_665 104_665
C2C C2B C2C 84(10) 65 100_656
C2C C2B C2C 120.0(4) 103_665 65
C2C C2B C2C 120.0(4) 103_665 98_566
C2C C2B C2C 120.0(4) 65 98_566
C2C C2B C2C 84(10) 42 98_566
C2D C2B C2C 116(10) 106_566 42
C2D C2B C2C 96(7) 106_566 100_656
C2D C2B C2C 96(7) 101_656 98_566
C2D C2B C2C 96(7) 101_656 104_665
C2D C2B C2C 116(10) 106_566 98_566
C2D C2B C2C 53(10) 75 98_566
C2D C2B C2C 96(7) 75 65
C2D C2B C2C 96(7) 75 42
C2D C2B C2C 116(10) 75 103_665
C2D C2B C2C 116(10) 101_656 100_656
C2D C2B C2C 53(10) 101_656 103_665
C2D C2B C2C 53(10) 101_656 42
C2D C2B C2C 53(10) 106_566 65
C2D C2B C2C 53(10) 106_566 104_665
C2D C2B C2C 116(10) 101_656 65
C2D C2B C2C 96(7) 106_566 103_665
C2D C2B C2C 53(10) 75 100_656
C2D C2B C2C 116(10) 75 104_665
C2D C2B C2D 64(10) 106_566 101_656
C2D C2B C2D 64(10) 75 101_656
C2D C2B C2D 64(10) 106_566 75
C2D C2B C2E 125(10) 106_566 106_566
C2D C2B C2E 125(10) 75 75
C2D C2B C2E 70(8) 106_566 101_656
C2D C2B C2E 70(8) 101_656 106_566
C2D C2B C2E 70(8) 75 101_656
C2D C2B C2E 70(8) 106_566 75
C2D C2B C2E 70(8) 101_656 75
C2D C2B C2E 125(10) 101_656 101_656
C2D C2B C2E 70(8) 75 106_566
C2E C2B C2C 162(5) 106_566 65
C2E C2B C2C 162(5) 75 98_566
C2E C2B C2C 78(5) 75 65
C2E C2B C2C 42(5) 106_566 42
C2E C2B C2C 162(5) 75 100_656
C2E C2B C2C 162(5) 106_566 104_665
C2E C2B C2C 42(5) 75 103_665
C2E C2B C2C 78(5) 106_566 103_665
C2E C2B C2C 78(5) 101_656 104_665
C2E C2B C2C 42(5) 101_656 65
C2E C2B C2C 162(5) 101_656 103_665
C2E C2B C2C 162(5) 101_656 42
C2E C2B C2C 78(5) 101_656 98_566
C2E C2B C2C 42(5) 101_656 100_656
C2E C2B C2C 42(5) 106_566 98_566
C2E C2B C2C 78(5) 75 42
C2E C2B C2C 78(5) 106_566 100_656
C2E C2B C2C 42(5) 75 104_665
C2E C2B C2E 119.8(12) 106_566 75
C2E C2B C2E 119.8(12) 101_656 75
C2E C2B C2E 119.8(12) 101_656 106_566
C2B C2C C2B 65(10) 98_566 100_656
C2B C2C C2D 35(8) 98_566 103_665
C2B C2C C2D 97(10) 100_656 103_665
C2B C2C C2D 97(10) 98_566 104_665
C2B C2C C2D 35(8) 100_656 104_665
C2B C2C C2E 66(7) 100_656 103_665
C2B C2C C2E 47(5) 100_656 104_665
C2B C2C C2E 66(7) 98_566 104_665
C2B C2C C2E 47(5) 98_566 103_665
C2B C2C C2E 69(7) 98_566 .
C2B C2C C2E 69(7) 100_656 .
C2C C2C C2B 72(5) 75 100_656
C2C C2C C2B 72(5) 75 98_566
C2C C2C C2D 94(9) 75 104_665
C2C C2C C2D 68(8) 75 98_566
C2C C2C C2D 94(9) 75 103_665
C2C C2C C2D 68(8) 75 100_656
C2C C2C C2E 133(10) 75 11
C2C C2C C2E 133(6) 75 .
C2C C2C C2E 25(5) 75 104_665
C2C C2C C2E 133(10) 75 12
C2C C2C C2E 25(5) 75 103_665
C2D C2C C2B 49(10) 100_656 98_566
C2D C2C C2B 109(10) 98_566 98_566
C2D C2C C2B 49(10) 98_566 100_656
C2D C2C C2B 109(10) 100_656 100_656
C2D C2C C2D 123(10) 104_665 103_665
C2D C2C C2D 144(10) 98_566 103_665
C2D C2C C2D 36(10) 100_656 103_665
C2D C2C C2D 36(10) 98_566 104_665
C2D C2C C2D 135(10) 100_656 98_566
C2D C2C C2D 144(10) 100_656 104_665
C2D C2C C2E 83(10) 98_566 103_665
C2D C2C C2E 53(10) 98_566 104_665
C2D C2C C2E 102(10) 100_656 .
C2D C2C C2E 83(10) 100_656 104_665
C2D C2C C2E 102(10) 98_566 .
C2D C2C C2E 53(10) 100_656 103_665
C2E C2C C2B 90(10) 12 98_566
C2E C2C C2B 90(10) 11 100_656
C2E C2C C2B 61(9) 12 100_656
C2E C2C C2B 61(9) 11 98_566
C2E C2C C2D 44(10) 12 104_665
C2E C2C C2D 94(10) 12 103_665
C2E C2C C2D 72(9) 103_665 103_665
C2E C2C C2D 79(10) 11 100_656
C2E C2C C2D 67(10) . 104_665
C2E C2C C2D 130(10) 11 98_566
C2E C2C C2D 67(10) . 103_665
C2E C2C C2D 98(10) 104_665 103_665
C2E C2C C2D 94(10) 11 104_665
C2E C2C C2D 44(10) 11 103_665
C2E C2C C2D 72(9) 104_665 104_665
C2E C2C C2D 130(10) 12 100_656
C2E C2C C2D 79(10) 12 98_566
C2E C2C C2D 98(10) 103_665 104_665
C2E C2C C2E 108(10) 12 104_665
C2E C2C C2E 112(10) . 103_665
C2E C2C C2E 123(10) 12 103_665
C2E C2C C2E 108(10) 11 103_665
C2E C2C C2E 112(10) . 104_665
C2E C2C C2E 28(7) 11 .
C2E C2C C2E 54(10) 12 11
C2E C2C C2E 123(10) 11 104_665
C2E C2C C2E 30(7) 104_665 103_665
C2E C2C C2E 28(7) 12 .
C2B C2D C2C 48(9) 75 106_566
C2B C2D C2C 48(9) 75 101_656
C2B C2D C2C 78(10) 75 98_566
C2B C2D C2C 78(10) 75 100_656
C2B C2D C2D 58(10) 75 65
C2B C2D C2D 58(10) 75 42
C2B C2D C2E 62(10) 75 106_566
C2B C2D C2E 62(10) 75 101_656
C2B C2D C2E 61(10) 75 42
C2B C2D C2E 61(10) 75 65
C2B C2D C2E 30(10) 75 .
C2C C2D C2C 105(10) 100_656 106_566
C2C C2D C2C 73(10) 100_656 101_656
C2C C2D C2C 95(10) 101_656 106_566
C2C C2D C2C 44(10) 100_656 98_566
C2C C2D C2C 105(10) 98_566 101_656
C2C C2D C2C 73(10) 98_566 106_566
C2C C2D C2E 44(10) 100_656 65
C2C C2D C2E 101(10) 106_566 101_656
C2C C2D C2E 105(10) 98_566 .
C2C C2D C2E 101(10) 101_656 106_566
C2C C2D C2E 50(9) 106_566 .
C2C C2D C2E 84(10) 100_656 42
C2C C2D C2E 23(10) 100_656 101_656
C2C C2D C2E 50(9) 101_656 .
C2C C2D C2E 60(10) 98_566 101_656
C2C C2D C2E 23(10) 98_566 106_566
C2C C2D C2E 50(8) 101_656 101_656
C2C C2D C2E 105(10) 100_656 .
C2C C2D C2E 44(10) 98_566 42
C2C C2D C2E 84(10) 98_566 65
C2C C2D C2E 50(8) 106_566 106_566
C2C C2D C2E 60(10) 100_656 106_566
C2D C2D C2C 86(9) 42 106_566
C2D C2D C2C 36(10) 42 101_656
C2D C2D C2C 134(10) 65 100_656
C2D C2D C2C 109(10) 65 98_566
C2D C2D C2C 86(9) 65 101_656
C2D C2D C2C 108(10) 42 100_656
C2D C2D C2C 134(10) 42 98_566
C2D C2D C2C 36(10) 65 106_566
C2D C2D C2D 60.00(8) 42 65
C2D C2D C2E 65(10) 65 42
C2D C2D C2E 37(5) 65 .
C2D C2D C2E 86(9) 42 101_656
C2D C2D C2E 37(5) 42 .
C2D C2D C2E 120(10) 65 101_656
C2D C2D C2E 120(10) 42 106_566
C2D C2D C2E 65(10) 42 65
C2D C2D C2E 113(10) 65 65
C2D C2D C2E 86(9) 65 106_566
C2D C2D C2E 113(10) 42 42
C2E C2D C2C 30(7) 42 106_566
C2E C2D C2C 109(10) 65 106_566
C2E C2D C2C 109(10) 42 101_656
C2E C2D C2C 30(7) 65 101_656
C2E C2D C2E 90(10) 65 106_566
C2E C2D C2E 69(10) 101_656 106_566
C2E C2D C2E 76(10) 65 .
C2E C2D C2E 24(8) 65 101_656
C2E C2D C2E 86(10) 106_566 .
C2E C2D C2E 90(10) 42 101_656
C2E C2D C2E 76(10) 42 .
C2E C2D C2E 108(10) 42 65
C2E C2D C2E 24(8) 42 106_566
C2E C2D C2E 86(10) 101_656 .
C2B C2E C2B 52(7) 98_566 100_656
C2B C2E C2B 59(10) 75 100_656
C2B C2E C2B 59(10) 75 98_566
C2B C2E C2C 55(5) 75 101_656
C2B C2E C2C 99(10) 75 .
C2B C2E C2C 55(5) 75 106_566
C2B C2E C2D 49(10) 75 65
C2B C2E C2D 49(10) 75 42
C2C C2E C2B 56(9) 12 98_566
C2C C2E C2B 50(5) . 100_656
C2C C2E C2B 94(8) 106_566 98_566
C2C C2E C2B 94(8) 101_656 100_656
C2C C2E C2B 77(10) 11 75
C2C C2E C2B 49(4) 101_656 98_566
C2C C2E C2B 77(10) 12 75
C2C C2E C2B 56(9) 11 100_656
C2C C2E C2B 107(10) 11 98_566
C2C C2E C2B 50(5) . 98_566
C2C C2E C2B 49(4) 106_566 100_656
C2C C2E C2B 107(10) 12 100_656
C2C C2E C2C 22(8) 12 101_656
C2C C2E C2C 22(8) 11 106_566
C2C C2E C2C 96(6) . 101_656
C2C C2E C2C 110(10) 106_566 101_656
C2C C2E C2C 91(7) 11 .
C2C C2E C2C 96(6) . 106_566
C2C C2E C2C 132(10) 12 106_566
C2C C2E C2C 132(10) 11 101_656
C2C C2E C2C 91(7) 12 .
C2C C2E C2C 154(10) 12 11
C2C C2E C2D 106(10) 11 42
C2C C2E C2D 57(10) 12 42
C2C C2E C2D 57(10) 11 65
C2C C2E C2D 106(10) 12 65
C2D C2E C2B 86(10) 65 100_656
C2D C2E C2B 107(10) 42 100_656
C2D C2E C2B 107(10) 65 98_566
C2D C2E C2B 86(10) 42 98_566
C2D C2E C2C 43(10) 42 101_656
C2D C2E C2C 88(10) 65 101_656
C2D C2E C2C 136(10) 42 .
C2D C2E C2C 136(10) 65 .
C2D C2E C2C 88(10) 42 106_566
C2D C2E C2C 43(10) 65 106_566
C2D C2E C2D 50(10) 42 65
C2E C2E C2B 46(5) 11 98_566
C2E C2E C2B 104(7) 11 75
C2E C2E C2B 75(3) 12 98_566
C2E C2E C2B 104(7) 12 75
C2E C2E C2B 75(3) 11 100_656
C2E C2E C2B 46(5) 12 100_656
C2E C2E C2C 124(4) 12 101_656
C2E C2E C2C 122(7) 12 12
C2E C2E C2C 63(6) 11 12
C2E C2E C2C 122(7) 11 11
C2E C2E C2C 63(6) 12 11
C2E C2E C2C 30.9(14) 11 .
C2E C2E C2C 30.9(14) 12 .
C2E C2E C2C 75(3) 11 101_656
C2E C2E C2C 75(3) 12 106_566
C2E C2E C2C 124(4) 11 106_566
C2E C2E C2D 153(10) 12 42
C2E C2E C2D 153(10) 11 65
C2E C2E C2D 118(10) 12 65
C2E C2E C2D 118(10) 11 42
C2E C2E C2E 60.01(3) 12 11

loop_
_geom_bond_atom_site_label_1
_geom_bond_atom_site_label_2
_geom_bond_distance
_geom_bond_site_symmetry_2
Si1 O1 1.579(3) 52_455
Si1 O1 1.579(3) 102_556
Si1 O2 1.556(13) 3
Si1 O3 1.579(4) 176
Si1 Na 3.144(4) 73_445
Si1 Na 5.616(4) 75
Si2 O2 1.556(12) .
Si2 O2 1.556(12) 12
Si2 O2 1.556(12) 11
Si2 O4 1.51(2) .
Si2 Na 5.582(4) 75
Si2 Na 5.582(4) 26_644
Si2 Na 5.582(4) 52_464
Si3 O4 1.56(2) .
Si3 O4 1.57(2) 122
Si3 O4 1.57(2) 3
Si3 O4 1.57(2) 148
O1 Si1 1.579(3) 42_554
O1 Si1 1.579(3) 2_554
O1 Na 2.580(17) 74_544
O2 Si1 1.556(13) 3
O2 Na 4.249(18) 75
O3 Si1 1.579(4) 130
O3 Si1 1.579(4) 11
O3 Na 4.215(12) 25_544
O3 Na 4.215(12) 26_644
Na Si1 3.144(4) 35
Na Si1 3.144(4) 60
Na Si1 3.144(4) 156_565
Na O1 2.580(17) 56
Na O1 2.580(17) 78
Na O1 2.580(17) 174_556
Na O1 2.580(17) 152_565
Na O1 2.580(17) 124_655
Na O1 2.580(17) 28
Na C2D 2.6(3) 10_655
Na C2D 2.6(3) 106_566
Na C2D 2.6(3) 5_565
Na C2D 2.6(3) 101_656
Na C2D 2.6(3) 171_556
Na C2D 2.6(3) 75
C2B C2C 1.29(10) 42
C2B C2C 1.29(10) 103_665
C2B C2C 1.29(10) 65
C2B C2C 1.29(10) 98_566
C2B C2C 1.29(10) 104_665
C2B C2C 1.29(10) 100_656
C2B C2D 1.0(3) 106_566
C2B C2D 1.0(3) 75
C2B C2D 1.0(3) 101_656
C2B C2E 1.16(10) 75
C2B C2E 1.16(10) 101_656
C2B C2E 1.16(10) 106_566
C2C C2B 1.29(10) 100_656
C2C C2B 1.29(10) 98_566
C2C C2C 0.8(2) 75
C2C C2D 1.7(2) 104_665
C2C C2D 1.1(3) 98_566
C2C C2D 1.1(3) 100_656
C2C C2D 1.7(2) 103_665
C2C C2E 1.54(11) 103_665
C2C C2E 1.54(11) 104_665
C2C C2E 0.88(10) 12
C2C C2E 0.88(10) 11
C2C C2E 1.46(15) .
C2D C2B 1.0(3) 75
C2D C2C 1.1(3) 98_566
C2D C2C 1.1(3) 100_656
C2D C2C 1.7(2) 101_656
C2D C2C 1.7(2) 106_566
C2D C2D 1.0(5) 65
C2D C2D 1.0(5) 42
C2D C2E 1.8(3) 101_656
C2D C2E 1.8(3) 106_566
C2D C2E 1.9(3) .
C2D C2E 1.2(2) 42
C2D C2E 1.2(2) 65
C2E C2B 1.16(10) 75
C2E C2B 1.56(10) 100_656
C2E C2B 1.56(10) 98_566
C2E C2C 1.54(11) 106_566
C2E C2C 1.54(11) 101_656
C2E C2C 0.88(10) 11
C2E C2C 0.88(10) 12
C2E C2D 1.2(2) 65
C2E C2D 1.2(2) 42
C2E C2E 0.79(15) 12
C2E C2E 0.79(15) 11
